data_2108599
loop_
_publ_author_name
'Moliterni, Anna'
'Altamura, Davide'
'Lassandro, Rocco'
'Olieric, Vincent'
'Ferri, Gianmarco'
'Cardarelli, Francesco'
'Camposeo, Andrea'
'Pisignano, Dario'
'Anthony, John E.'
'Giannini, Cinzia'

_publ_section_title
;
 Synthesis, crystal structure, polymorphism and microscopic luminescence
 properties of anthracene derivative compounds
;
_journal_issue 3
_journal_name_full 'Acta Crystallographica Section B'
_journal_page_first
;
;
_journal_paper_doi 10.1107/S2052520620004424
_journal_volume 76
_journal_year 2020
_chemical_formula_moiety 'C24 H22 F4 Si2'
_chemical_formula_sum 'C24 H22 F4 Si2'
_chemical_formula_weight 442.59
_space_group_crystal_system monoclinic
_space_group_IT_number 14
_space_group_name_Hall '-P 2ybc'
_space_group_name_H-M_alt 'P 1 21/c 1'
_atom_sites_solution_hydrogens difmap
_atom_sites_solution_primary direct
_atom_sites_solution_secondary difmap
_audit_block_doi 10.5517/ccdc.csd.cc1zq5zv
_audit_creation_method SHELXL-2018/3
_audit_update_record
;
2018-04-19 deposited with the CCDC.	2019-03-26 downloaded from the CCDC.

2019-05-13 # Formatted by publCIF
;
_cell_angle_alpha 90
_cell_angle_beta 94.735(4)
_cell_angle_gamma 90
_cell_formula_units_Z 4
_cell_length_a 6.7352(4)
_cell_length_b 14.8514(8)
_cell_length_c 23.3648(13)
_cell_measurement_reflns_used 4099
_cell_measurement_temperature 90.0(2)
_cell_measurement_theta_max 68.16
_cell_measurement_theta_min 3.53
_cell_volume 2329.1(2)
_computing_cell_refinement '<i>APEX2</i> (Bruker-AXS, 2006)'
_computing_data_collection '<i>APEX2</i> (Bruker-AXS, 2006)'
_computing_data_reduction '<i>APEX2</i> (Bruker-AXS, 2006)'
_computing_molecular_graphics '<i>XP in SHELXTL</i> (Sheldrick, 2008)'
_computing_publication_material '<i>SHELX</i> (Sheldrick, 2008) and <i>CIFFIX</i> (Parkin, 2013)'
_computing_structure_refinement '<i>SHELXL-2018/1</i> (Sheldrick, 2015b)'
_computing_structure_solution '<i>SHELXT</i> (Sheldrick, 2015a)'
_diffrn_ambient_temperature 90.0(2)
_diffrn_detector_area_resol_mean 5.6
_diffrn_measured_fraction_theta_full 0.964
_diffrn_measured_fraction_theta_max 0.960
_diffrn_measurement_device_type 'Bruker X8 Proteum diffractometer'
_diffrn_measurement_method '\f and \w scans'
_diffrn_radiation_type CuK\a
_diffrn_radiation_wavelength 1.54178
_diffrn_reflns_av_unetI/netI 0.0288
_diffrn_reflns_Laue_measured_fraction_full 0.964
_diffrn_reflns_Laue_measured_fraction_max 0.960
_diffrn_reflns_limit_h_max 7
_diffrn_reflns_limit_h_min -7
_diffrn_reflns_limit_k_max 17
_diffrn_reflns_limit_k_min 0
_diffrn_reflns_limit_l_max 28
_diffrn_reflns_limit_l_min 0
_diffrn_reflns_number 4199
_diffrn_reflns_point_group_measured_fraction_full 0.964
_diffrn_reflns_point_group_measured_fraction_max 0.960
_diffrn_reflns_theta_full 67.679
_diffrn_reflns_theta_max 68.305
_diffrn_reflns_theta_min 3.530
_diffrn_source 'fine-focus rotating anode'
_exptl_absorpt_coefficient_mu 1.735
_exptl_absorpt_correction_T_max 0.753
_exptl_absorpt_correction_T_min 0.490
_exptl_absorpt_correction_type multi-scan
_exptl_absorpt_process_details '<i>TWINABS</i> (Krause et al., 2015)'
_exptl_crystal_colour yellow
_exptl_crystal_density_diffrn 1.262
_exptl_crystal_description needle
_exptl_crystal_F_000 920
_exptl_crystal_size_max 0.230
_exptl_crystal_size_mid 0.050
_exptl_crystal_size_min 0.050
_refine_diff_density_max 0.482
_refine_diff_density_min -0.451
_refine_diff_density_rms 0.090
_refine_ls_extinction_coef 0.00056(17)
_refine_ls_extinction_expression Fc^*^=kFc[1+0.001xFc^2^\l^3^/sin(2\q)]^-1/4^
_refine_ls_extinction_method 'SHELXL-2018/3 (Sheldrick 2018)'
_refine_ls_goodness_of_fit_ref 1.050
_refine_ls_hydrogen_treatment constr
_refine_ls_matrix_type full
_refine_ls_number_parameters 279
_refine_ls_number_reflns 4199
_refine_ls_number_restraints 0
_refine_ls_restrained_S_all 1.050
_refine_ls_R_factor_all 0.0641
_refine_ls_R_factor_gt 0.0623
_refine_ls_shift/su_max 0.002
_refine_ls_shift/su_mean 0.000
_refine_ls_structure_factor_coef Fsqd
_refine_ls_weighting_details 'w=1/[\s^2^(Fo^2^)+(0.0420P)^2^+11.8554P] where P=(Fo^2^+2Fc^2^)/3'
_refine_ls_weighting_scheme calc
_refine_ls_wR_factor_gt 0.1733
_refine_ls_wR_factor_ref 0.1745
_reflns_Friedel_coverage 0.000
_reflns_number_gt 4036
_reflns_number_total 4199
_reflns_threshold_expression 'I > 2\s(I)'
_cod_data_source_file ra5074sup5.txt
_cod_data_source_block x09128
_cod_original_sg_symbol_H-M 'P 21/c'
_cod_database_code 2108599
_publcif_datablock.id {e355b952-b350-4497-a361-c8206c67bf28}

_shelx_shelxl_version_number 2018/3
_shelx_space_group_comment
; 
The symmetry employed for this shelxl refinement is uniquely defined 
by the following loop, which should always be used as a source of 
symmetry information in preference to the above space-group names. 
They are only intended as comments. 
;
_shelx_estimated_absorpt_t_min 0.691
_shelx_estimated_absorpt_t_max 0.918
_exptl_absorpt_special_details
; 
In addition to absorption, multi-scan techniques also correct other slowly 
varying changes in scale factor over reciprocal space, such as those caused 
by x-ray beam inhomogeneity, goniometer imperfection, crystal decomposition, 
crystal longer than the x-ray beam cross section, absorption by the crystal 
mount etc.  These account, by and large, for much of the difference between 
estimated values of Tmin and Tmax and the _exptl_absorpt_correction_ values. 
;
_publcif_info_exptl_table_max_cols 4
_publcif_info_exptl_table_use_headnotes n
_publcif_funding_html
;
;

loop_
_space_group_symop_operation_xyz
'x, y, z'
'-x, y+1/2, -z+1/2'
'-x, -y, -z'
'x, -y-1/2, z-1/2'

loop_
_atom_site_label
_atom_site_type_symbol
_atom_site_fract_x
_atom_site_fract_y
_atom_site_fract_z
_atom_site_U_iso_or_equiv
_atom_site_adp_type
_atom_site_occupancy
_atom_site_site_symmetry_order
_atom_site_calc_flag
_atom_site_refinement_flags_posn
_atom_site_refinement_flags_adp
_atom_site_refinement_flags_occupancy
_atom_site_disorder_assembly
_atom_site_disorder_group
Si1 Si 0.2899(2) 0.65127(9) 0.72960(6) 0.0248(3) Uani 1 1 d . . . . .
F1 F 0.2874(4) 0.69697(17) 0.49365(12) 0.0246(6) Uani 1 1 d . . . . .
C1 C 0.2282(7) 0.4114(3) 0.61418(19) 0.0184(9) Uani 1 1 d . . . . .
Si2 Si 0.1023(2) 0.04718(9) 0.40400(6) 0.0284(3) Uani 1 1 d . . . . .
F2 F 0.3003(5) 0.72952(19) 0.37946(12) 0.0304(7) Uani 1 1 d . . . . .
C2 C 0.2331(6) 0.4316(3) 0.55382(19) 0.0173(9) Uani 1 1 d . . . . .
F3 F 0.2822(5) 0.5946(2) 0.30332(12) 0.0328(7) Uani 1 1 d . . . . .
C3 C 0.2529(7) 0.5202(3) 0.53472(19) 0.0181(9) Uani 1 1 d . . . . .
H3 H 0.262239 0.568196 0.561716 0.022 Uiso 1 1 calc R U . . .
F4 F 0.2524(4) 0.42065(19) 0.33830(11) 0.0256(6) Uani 1 1 d . . . . .
C4 C 0.2588(6) 0.5386(3) 0.47656(19) 0.0177(9) Uani 1 1 d . . . . .
C5 C 0.2774(7) 0.6278(3) 0.4557(2) 0.0189(9) Uani 1 1 d . . . . .
C6 C 0.2843(7) 0.6448(3) 0.3992(2) 0.0229(10) Uani 1 1 d . . . . .
C7 C 0.2752(7) 0.5738(3) 0.3593(2) 0.0228(10) Uani 1 1 d . . . . .
C8 C 0.2596(7) 0.4883(3) 0.3769(2) 0.0223(10) Uani 1 1 d . . . . .
C9 C 0.2497(7) 0.4663(3) 0.43614(19) 0.0184(9) Uani 1 1 d . . . . .
C10 C 0.2300(7) 0.3786(3) 0.4551(2) 0.0198(10) Uani 1 1 d . . . . .
H10 H 0.222419 0.330754 0.428095 0.024 Uiso 1 1 calc R U . . .
C11 C 0.2211(6) 0.3595(3) 0.51331(19) 0.0175(9) Uani 1 1 d . . . . .
C12 C 0.1986(7) 0.2685(3) 0.5336(2) 0.0197(10) Uani 1 1 d . . . . .
C13 C 0.1957(7) 0.2524(3) 0.5915(2) 0.0242(10) Uani 1 1 d . . . . .
H13 H 0.182586 0.192478 0.604886 0.029 Uiso 1 1 calc R U . . .
C14 C 0.2120(7) 0.3242(3) 0.6314(2) 0.0225(10) Uani 1 1 d . . . . .
H14 H 0.211742 0.311296 0.671201 0.027 Uiso 1 1 calc R U . . .
C15 C 0.2409(7) 0.4843(3) 0.65443(19) 0.0191(9) Uani 1 1 d . . . . .
C16 C 0.2546(7) 0.5487(3) 0.6858(2) 0.022(1) Uani 1 1 d . . . . .
C17 C 0.4948(8) 0.6285(4) 0.7852(2) 0.0379(14) Uani 1 1 d . . . . .
H17A H 0.457656 0.578405 0.809385 0.057 Uiso 1 1 calc R U . . .
H17B H 0.519902 0.682380 0.808936 0.057 Uiso 1 1 calc R U . . .
H17C H 0.615556 0.612801 0.766713 0.057 Uiso 1 1 calc R U . . .
C18 C 0.0539(8) 0.6774(4) 0.7623(2) 0.0323(12) Uani 1 1 d . . . . .
H18A H -0.053350 0.686204 0.731812 0.048 Uiso 1 1 calc R U . . .
H18B H 0.070970 0.732365 0.785317 0.048 Uiso 1 1 calc R U . . .
H18C H 0.019622 0.627230 0.786903 0.048 Uiso 1 1 calc R U . . .
C19 C 0.3539(11) 0.7441(4) 0.6810(3) 0.0462(16) Uani 1 1 d . . . . .
H19A H 0.486343 0.733327 0.667878 0.069 Uiso 1 1 calc R U . . .
H19B H 0.353783 0.801439 0.701693 0.069 Uiso 1 1 calc R U . . .
H19C H 0.255199 0.746318 0.647755 0.069 Uiso 1 1 calc R U . . .
C20 C 0.1747(7) 0.1961(3) 0.4929(2) 0.0236(10) Uani 1 1 d . . . . .
C21 C 0.1508(8) 0.1360(3) 0.4581(2) 0.0280(11) Uani 1 1 d . . . . .
C22 C -0.1687(9) 0.0215(4) 0.3987(3) 0.0384(13) Uani 1 1 d . . . . .
H22A H -0.204289 -0.004883 0.434935 0.058 Uiso 1 1 calc R U . . .
H22B H -0.200254 -0.021243 0.367341 0.058 Uiso 1 1 calc R U . . .
H22C H -0.244566 0.077169 0.391112 0.058 Uiso 1 1 calc R U . . .
C23 C 0.2482(9) -0.0538(4) 0.4277(2) 0.0379(13) Uani 1 1 d . . . . .
H23A H 0.389502 -0.037826 0.434005 0.057 Uiso 1 1 calc R U . . .
H23B H 0.231105 -0.100532 0.398111 0.057 Uiso 1 1 calc R U . . .
H23C H 0.201224 -0.076487 0.463612 0.057 Uiso 1 1 calc R U . . .
C24 C 0.1764(11) 0.0921(4) 0.3342(2) 0.0466(16) Uani 1 1 d . . . . .
H24A H 0.109068 0.149726 0.325796 0.070 Uiso 1 1 calc R U . . .
H24B H 0.137967 0.049104 0.303425 0.070 Uiso 1 1 calc R U . . .
H24C H 0.320966 0.101178 0.336623 0.070 Uiso 1 1 calc R U . . .

loop_
_atom_site_aniso_label
_atom_site_aniso_U_11
_atom_site_aniso_U_22
_atom_site_aniso_U_33
_atom_site_aniso_U_23
_atom_site_aniso_U_13
_atom_site_aniso_U_12
Si1 0.0206(7) 0.0250(7) 0.0292(7) -0.0074(5) 0.0051(5) -0.0018(6)
F1 0.0277(15) 0.0163(13) 0.0301(14) -0.0029(11) 0.0040(12) 0.0004(12)
C1 0.011(2) 0.020(2) 0.025(2) -0.0024(18) 0.0058(17) -0.0014(18)
Si2 0.0344(8) 0.0203(7) 0.0311(7) -0.0040(5) 0.0059(6) -0.0044(6)
F2 0.0316(17) 0.0231(15) 0.0365(16) 0.0091(12) 0.0032(13) 0.0017(13)
C2 0.008(2) 0.018(2) 0.026(2) -0.0024(18) 0.0047(17) 0.0010(17)
F3 0.0358(18) 0.0353(17) 0.0275(15) 0.0071(12) 0.0045(13) 0.0021(14)
C3 0.010(2) 0.021(2) 0.023(2) -0.0054(18) 0.0012(17) 0.0006(18)
F4 0.0252(15) 0.0270(15) 0.0244(14) -0.0058(11) 0.0017(12) 0.0004(12)
C4 0.007(2) 0.016(2) 0.029(2) -0.0029(18) -0.0004(17) 0.0006(18)
C5 0.010(2) 0.017(2) 0.030(2) -0.0001(18) 0.0032(18) 0.0001(18)
C6 0.017(2) 0.019(2) 0.033(3) 0.004(2) 0.0051(19) -0.0010(19)
C7 0.014(2) 0.032(3) 0.022(2) 0.0021(19) 0.0006(18) 0.000(2)
C8 0.015(2) 0.024(2) 0.028(2) -0.0044(19) 0.0012(19) 0.003(2)
C9 0.007(2) 0.025(2) 0.023(2) 0.0028(18) 0.0015(17) 0.0034(18)
C10 0.012(2) 0.023(2) 0.025(2) -0.0058(18) 0.0012(18) 0.0020(18)
C11 0.009(2) 0.019(2) 0.024(2) -0.0030(18) 0.0010(17) 0.0012(18)
C12 0.012(2) 0.019(2) 0.029(2) -0.0022(18) 0.0034(18) -0.0002(18)
C13 0.021(3) 0.019(2) 0.032(3) 0.0035(19) 0.003(2) -0.001(2)
C14 0.015(2) 0.027(3) 0.025(2) -0.0001(19) -0.0005(18) -0.0023(19)
C15 0.012(2) 0.025(2) 0.020(2) 0.0022(19) -0.0002(17) 0.0001(19)
C16 0.018(2) 0.024(2) 0.025(2) 0.001(2) 0.0028(18) 0.000(2)
C17 0.024(3) 0.054(4) 0.036(3) -0.016(3) 0.006(2) -0.006(3)
C18 0.022(3) 0.042(3) 0.034(3) -0.011(2) 0.007(2) 0.000(2)
C19 0.055(4) 0.023(3) 0.063(4) -0.002(3) 0.020(3) -0.005(3)
C20 0.020(3) 0.018(2) 0.033(3) 0.005(2) 0.004(2) -0.0010(19)
C21 0.024(3) 0.026(3) 0.035(3) 0.002(2) 0.009(2) -0.004(2)
C22 0.038(3) 0.031(3) 0.045(3) -0.003(2) 0.001(3) -0.007(3)
C23 0.044(4) 0.028(3) 0.043(3) -0.005(2) 0.009(3) 0.002(3)
C24 0.068(5) 0.033(3) 0.039(3) -0.002(3) 0.007(3) -0.001(3)

loop_
_atom_type_symbol
_atom_type_description
_atom_type_scat_dispersion_real
_atom_type_scat_dispersion_imag
_atom_type_scat_source
C C 0.0181 0.0091 'International Tables Vol C Tables 4.2.6.8 and 6.1.1.4'
H H 0.0000 0.0000 'International Tables Vol C Tables 4.2.6.8 and 6.1.1.4'
F F 0.0727 0.0534 'International Tables Vol C Tables 4.2.6.8 and 6.1.1.4'
Si Si 0.2541 0.3302 'International Tables Vol C Tables 4.2.6.8 and 6.1.1.4'

loop_
_citation_id
_citation_doi
_citation_year
1 10.1021/acs.chemmater.8b05361 2019

loop_
_geom_angle_atom_site_label_1
_geom_angle_atom_site_label_2
_geom_angle_atom_site_label_3
_geom_angle
_geom_angle_site_symmetry_1
_geom_angle_site_symmetry_3
_geom_angle_publ_flag
C16 Si1 C17 107.1(2) . . ?
C16 Si1 C19 107.5(3) . . ?
C17 Si1 C19 111.6(3) . . ?
C16 Si1 C18 109.0(2) . . ?
C17 Si1 C18 111.3(2) . . ?
C19 Si1 C18 110.2(3) . . ?
C14 C1 C15 121.8(4) . . ?
C14 C1 C2 119.6(4) . . ?
C15 C1 C2 118.6(4) . . ?
C21 Si2 C23 108.4(3) . . ?
C21 Si2 C22 108.1(3) . . ?
C23 Si2 C22 110.3(3) . . ?
C21 Si2 C24 107.4(3) . . ?
C23 Si2 C24 112.2(3) . . ?
C22 Si2 C24 110.3(3) . . ?
C3 C2 C11 119.7(4) . . ?
C3 C2 C1 121.1(4) . . ?
C11 C2 C1 119.1(4) . . ?
C4 C3 C2 120.5(4) . . ?
C4 C3 H3 119.7 . . ?
C2 C3 H3 119.7 . . ?
C3 C4 C5 122.0(4) . . ?
C3 C4 C9 119.7(4) . . ?
C5 C4 C9 118.4(4) . . ?
C6 C5 F1 119.6(4) . . ?
C6 C5 C4 121.5(4) . . ?
F1 C5 C4 118.9(4) . . ?
C5 C6 F2 121.4(4) . . ?
C5 C6 C7 120.4(4) . . ?
F2 C6 C7 118.2(4) . . ?
C8 C7 F3 121.6(4) . . ?
C8 C7 C6 120.4(4) . . ?
F3 C7 C6 118.0(4) . . ?
C7 C8 F4 120.0(4) . . ?
C7 C8 C9 121.7(4) . . ?
F4 C8 C9 118.4(4) . . ?
C10 C9 C8 122.6(4) . . ?
C10 C9 C4 119.7(4) . . ?
C8 C9 C4 117.7(4) . . ?
C9 C10 C11 121.1(4) . . ?
C9 C10 H10 119.4 . . ?
C11 C10 H10 119.4 . . ?
C10 C11 C2 119.2(4) . . ?
C10 C11 C12 121.7(4) . . ?
C2 C11 C12 119.1(4) . . ?
C13 C12 C20 120.8(4) . . ?
C13 C12 C11 119.7(4) . . ?
C20 C12 C11 119.5(4) . . ?
C12 C13 C14 120.7(4) . . ?
C12 C13 H13 119.6 . . ?
C14 C13 H13 119.6 . . ?
C1 C14 C13 121.7(4) . . ?
C1 C14 H14 119.1 . . ?
C13 C14 H14 119.1 . . ?
C16 C15 C1 176.3(5) . . ?
C15 C16 Si1 175.1(4) . . ?
Si1 C17 H17A 109.5 . . ?
Si1 C17 H17B 109.5 . . ?
H17A C17 H17B 109.5 . . ?
Si1 C17 H17C 109.5 . . ?
H17A C17 H17C 109.5 . . ?
H17B C17 H17C 109.5 . . ?
Si1 C18 H18A 109.5 . . ?
Si1 C18 H18B 109.5 . . ?
H18A C18 H18B 109.5 . . ?
Si1 C18 H18C 109.5 . . ?
H18A C18 H18C 109.5 . . ?
H18B C18 H18C 109.5 . . ?
Si1 C19 H19A 109.5 . . ?
Si1 C19 H19B 109.5 . . ?
H19A C19 H19B 109.5 . . ?
Si1 C19 H19C 109.5 . . ?
H19A C19 H19C 109.5 . . ?
H19B C19 H19C 109.5 . . ?
C21 C20 C12 178.6(5) . . ?
C20 C21 Si2 177.1(5) . . ?
Si2 C22 H22A 109.5 . . ?
Si2 C22 H22B 109.5 . . ?
H22A C22 H22B 109.5 . . ?
Si2 C22 H22C 109.5 . . ?
H22A C22 H22C 109.5 . . ?
H22B C22 H22C 109.5 . . ?
Si2 C23 H23A 109.5 . . ?
Si2 C23 H23B 109.5 . . ?
H23A C23 H23B 109.5 . . ?
Si2 C23 H23C 109.5 . . ?
H23A C23 H23C 109.5 . . ?
H23B C23 H23C 109.5 . . ?
Si2 C24 H24A 109.5 . . ?
Si2 C24 H24B 109.5 . . ?
H24A C24 H24B 109.5 . . ?
Si2 C24 H24C 109.5 . . ?
H24A C24 H24C 109.5 . . ?
H24B C24 H24C 109.5 . . ?

loop_
_geom_bond_atom_site_label_1
_geom_bond_atom_site_label_2
_geom_bond_distance
_geom_bond_site_symmetry_2
_geom_bond_publ_flag
Si1 C16 1.840(5) . ?
Si1 C17 1.846(6) . ?
Si1 C19 1.859(6) . ?
Si1 C18 1.860(5) . ?
F1 C5 1.355(5) . ?
C1 C14 1.363(7) . ?
C1 C15 1.432(6) . ?
C1 C2 1.445(6) . ?
Si2 C21 1.838(5) . ?
Si2 C23 1.853(6) . ?
Si2 C22 1.859(6) . ?
Si2 C24 1.869(6) . ?
F2 C6 1.348(5) . ?
C2 C3 1.399(6) . ?
C2 C11 1.427(6) . ?
F3 C7 1.348(5) . ?
C3 C4 1.390(6) . ?
C3 H3 0.9500 . ?
F4 C8 1.349(5) . ?
C4 C5 1.420(6) . ?
C4 C9 1.429(6) . ?
C5 C6 1.347(7) . ?
C6 C7 1.406(7) . ?
C7 C8 1.342(7) . ?
C8 C9 1.429(6) . ?
C9 C10 1.385(7) . ?
C10 C11 1.395(6) . ?
C10 H10 0.9500 . ?
C11 C12 1.445(6) . ?
C12 C13 1.376(7) . ?
C12 C20 1.435(7) . ?
C13 C14 1.413(7) . ?
C13 H13 0.9500 . ?
C14 H14 0.9500 . ?
C15 C16 1.205(7) . ?
C17 H17A 0.9800 . ?
C17 H17B 0.9800 . ?
C17 H17C 0.9800 . ?
C18 H18A 0.9800 . ?
C18 H18B 0.9800 . ?
C18 H18C 0.9800 . ?
C19 H19A 0.9800 . ?
C19 H19B 0.9800 . ?
C19 H19C 0.9800 . ?
C20 C21 1.210(7) . ?
C22 H22A 0.9800 . ?
C22 H22B 0.9800 . ?
C22 H22C 0.9800 . ?
C23 H23A 0.9800 . ?
C23 H23B 0.9800 . ?
C23 H23C 0.9800 . ?
C24 H24A 0.9800 . ?
C24 H24B 0.9800 . ?
C24 H24C 0.9800 . ?

loop_
_geom_torsion_atom_site_label_1
_geom_torsion_atom_site_label_2
_geom_torsion_atom_site_label_3
_geom_torsion_atom_site_label_4
_geom_torsion
_geom_torsion_site_symmetry_1
_geom_torsion_site_symmetry_2
_geom_torsion_site_symmetry_3
_geom_torsion_site_symmetry_4
_geom_torsion_publ_flag
C14 C1 C2 C3 -179.0(4) . . . . ?
C15 C1 C2 C3 1.0(6) . . . . ?
C14 C1 C2 C11 -0.1(7) . . . . ?
C15 C1 C2 C11 179.9(4) . . . . ?
C11 C2 C3 C4 0.6(7) . . . . ?
C1 C2 C3 C4 179.5(4) . . . . ?
C2 C3 C4 C5 179.6(4) . . . . ?
C2 C3 C4 C9 -1.5(6) . . . . ?
C3 C4 C5 C6 179.6(4) . . . . ?
C9 C4 C5 C6 0.7(7) . . . . ?
C3 C4 C5 F1 -0.7(7) . . . . ?
C9 C4 C5 F1 -179.6(4) . . . . ?
F1 C5 C6 F2 -0.3(7) . . . . ?
C4 C5 C6 F2 179.4(4) . . . . ?
F1 C5 C6 C7 179.7(4) . . . . ?
C4 C5 C6 C7 -0.6(7) . . . . ?
C5 C6 C7 C8 -0.1(7) . . . . ?
F2 C6 C7 C8 179.9(4) . . . . ?
C5 C6 C7 F3 179.8(4) . . . . ?
F2 C6 C7 F3 -0.2(7) . . . . ?
F3 C7 C8 F4 0.6(7) . . . . ?
C6 C7 C8 F4 -179.5(4) . . . . ?
F3 C7 C8 C9 -179.2(4) . . . . ?
C6 C7 C8 C9 0.7(7) . . . . ?
C7 C8 C9 C10 178.8(5) . . . . ?
F4 C8 C9 C10 -1.0(7) . . . . ?
C7 C8 C9 C4 -0.6(7) . . . . ?
F4 C8 C9 C4 179.6(4) . . . . ?
C3 C4 C9 C10 1.6(6) . . . . ?
C5 C4 C9 C10 -179.5(4) . . . . ?
C3 C4 C9 C8 -179.0(4) . . . . ?
C5 C4 C9 C8 -0.1(6) . . . . ?
C8 C9 C10 C11 179.9(4) . . . . ?
C4 C9 C10 C11 -0.7(7) . . . . ?
C9 C10 C11 C2 -0.2(6) . . . . ?
C9 C10 C11 C12 179.4(4) . . . . ?
C3 C2 C11 C10 0.2(6) . . . . ?
C1 C2 C11 C10 -178.7(4) . . . . ?
C3 C2 C11 C12 -179.4(4) . . . . ?
C1 C2 C11 C12 1.7(6) . . . . ?
C10 C11 C12 C13 178.3(4) . . . . ?
C2 C11 C12 C13 -2.1(6) . . . . ?
C10 C11 C12 C20 -3.2(7) . . . . ?
C2 C11 C12 C20 176.4(4) . . . . ?
C20 C12 C13 C14 -177.7(4) . . . . ?
C11 C12 C13 C14 0.8(7) . . . . ?
C15 C1 C14 C13 178.8(4) . . . . ?
C2 C1 C14 C13 -1.3(7) . . . . ?
C12 C13 C14 C1 1.0(7) . . . . ?

loop_
_publcif_info_datablock.id
_publcif_info_datablock.publ_exptl
_publcif_info_datablock.publ_geom
_publcif_info_datablock.structure
{e355b952-b350-4497-a361-c8206c67bf28} y y y

loop_
_publcif_info_exptl_table_extra_item
sin_theta_over_lambda_max

loop_
_publcif_info_exptl_table_header_item
?

loop_
_publcif_info_tables.block_id
_publcif_info_tables.reference_item
{e355b952-b350-4497-a361-c8206c67bf28} '_publcif_info_datablock.publ_exptl'

loop_
_publcif_info_cif.paper_type
CB
